data_4308548
loop_
_publ_author_name
'Mauricio C. B. de Oliveira'
'Marciela Scarpellini'
'Ademir Neves'
'Hern\'an Terenzi'
'Adailton J. Bortoluzzi'
'Bruno Szpoganics'
'Alessandra Greatti'
'Ant\^onio S. Mangrich'
'Emanuel M. de Souza'
'Pablo M. Fernandez'
'Marcia R. Soares'

_publ_contact_author_address
;
    Depto. Qu\'imica - UFSC
    88040 - 900 Florian\'opolis, SC
    Brazil
;
_publ_contact_author_email ademir@qmc.ufsc.br
_publ_contact_author_fax 55(48)3316888
_publ_contact_author_name 'Ademir Neves'
_publ_contact_author_phone 55(48)3316826
_publ_section_title
;
Hydrolytic Protein Cleavage Mediated by Unusual Mononuclear Copper(II)
Complexes: X-ray Structures and Solution Studies
;
_journal_name_full 'Inorganic Chemistry'
_journal_page_first 921
_journal_page_last 929
_journal_paper_doi 10.1021/ic0485864
_journal_volume 44
_journal_year 2005
_chemical_formula_moiety
;
C21 H21 Cl2 Cu N3 O2, 2(H2 O)
;
_chemical_formula_sum 'C21 H25 Cl2 Cu N3 O4'
_chemical_formula_weight 517.88
_chemical_name_systematic
; 
 ? 
;
_space_group_IT_number 2
_symmetry_cell_setting triclinic
_symmetry_space_group_name_Hall '-P 1'
_symmetry_space_group_name_H-M 'P -1'
_atom_sites_solution_hydrogens geom
_atom_sites_solution_primary direct
_atom_sites_solution_secondary difmap
_audit_creation_method SHELXL-97
_cell_angle_alpha 103.89(3)
_cell_angle_beta 90.74(3)
_cell_angle_gamma 110.61(3)
_cell_formula_units_Z 2
_cell_length_a 7.8070(16)
_cell_length_b 8.8175(18)
_cell_length_c 17.929(4)
_cell_measurement_reflns_used 25
_cell_measurement_temperature 293(2)
_cell_measurement_theta_max 15.64
_cell_measurement_theta_min 8.37
_cell_volume 1115.0(5)
_computing_structure_refinement 'SHELXL-97 (Sheldrick, 1997)'
_computing_structure_solution 'SHELXS-97 (Sheldrick, 1990)'
_diffrn_ambient_temperature 293(2)
_diffrn_measured_fraction_theta_full 1.000
_diffrn_measured_fraction_theta_max 1.000
_diffrn_measurement_method \w--2\q
_diffrn_radiation_monochromator graphite
_diffrn_radiation_source 'fine-focus sealed tube'
_diffrn_radiation_type MoK\a
_diffrn_radiation_wavelength 0.71073
_diffrn_reflns_av_R_equivalents 0.0163
_diffrn_reflns_av_sigmaI/netI 0.0318
_diffrn_reflns_limit_h_max 8
_diffrn_reflns_limit_h_min -9
_diffrn_reflns_limit_k_max 10
_diffrn_reflns_limit_k_min -1
_diffrn_reflns_limit_l_max 21
_diffrn_reflns_limit_l_min -21
_diffrn_reflns_number 4784
_diffrn_reflns_theta_full 25.00
_diffrn_reflns_theta_max 25.00
_diffrn_reflns_theta_min 2.35
_diffrn_standards_decay_% 1.0
_diffrn_standards_interval_time '120 min'
_diffrn_standards_number 3
_exptl_absorpt_coefficient_mu 1.252
_exptl_absorpt_correction_T_max 0.906
_exptl_absorpt_correction_T_min 0.573
_exptl_absorpt_correction_type psi-scan
_exptl_crystal_colour blue
_exptl_crystal_density_diffrn 1.543
_exptl_crystal_density_method 'not measured'
_exptl_crystal_description plate
_exptl_crystal_F_000 534
_exptl_crystal_size_max 0.50
_exptl_crystal_size_mid 0.31
_exptl_crystal_size_min 0.08
_refine_diff_density_max 0.368
_refine_diff_density_min -0.289
_refine_diff_density_rms 0.057
_refine_ls_extinction_method none
_refine_ls_goodness_of_fit_ref 1.067
_refine_ls_hydrogen_treatment mixed
_refine_ls_matrix_type full
_refine_ls_number_parameters 290
_refine_ls_number_reflns 3947
_refine_ls_number_restraints 0
_refine_ls_restrained_S_all 1.067
_refine_ls_R_factor_all 0.0502
_refine_ls_R_factor_gt 0.0311
_refine_ls_shift/su_max 0.006
_refine_ls_shift/su_mean 0.000
_refine_ls_structure_factor_coef Fsqd
_refine_ls_weighting_details 'w=1/[\s^2^(Fo^2^)+(0.0483P)^2^+0.1956P] where P=(Fo^2^+2Fc^2^)/3'
_refine_ls_weighting_scheme calc
_refine_ls_wR_factor_gt 0.0823
_refine_ls_wR_factor_ref 0.0857
_reflns_number_gt 3188
_reflns_number_total 3947
_reflns_threshold_expression >2\s(I)
_cod_data_source_file ic0485864rom20041008_111340_2.cif
_cod_data_source_block C21H25Cl2CuN3O4
_cod_depositor_comments
;
The following automatic conversions were performed:

'_refine_ls_weighting_scheme' value 'calc
w=1/[\s^2^(Fo^2^)+(0.0483P)^2^+0.1956P] where P=(Fo^2^+2Fc^2^)/3' was
changed to 'calc'. New tag '_refine_ls_weighting_details' was
created. The value of the new tag was set to
'w=1/[\s^2^(Fo^2^)+(0.0483P)^2^+0.1956P] where P=(Fo^2^+2Fc^2^)/3'.

Automatic conversion script
Id: cif_fix_values 3143 2015-03-26 13:38:13Z robertas 
;
_cod_original_cell_volume 1115.0(4)
_cod_database_code 4308548

loop_
_symmetry_equiv_pos_as_xyz
'x, y, z'
'-x, -y, -z'

loop_
_atom_site_label
_atom_site_type_symbol
_atom_site_fract_x
_atom_site_fract_y
_atom_site_fract_z
_atom_site_U_iso_or_equiv
_atom_site_adp_type
_atom_site_occupancy
_atom_site_calc_flag
_atom_site_refinement_flags
_atom_site_disorder_assembly
_atom_site_disorder_group
Cu1 Cu 0.49791(4) 0.18590(4) 0.771290(16) 0.03496(11) Uani 1 d . . .
Cl1 Cl 0.66464(11) 0.16017(9) 0.89179(4) 0.0577(2) Uani 1 d . . .
Cl2 Cl 0.73296(9) 0.24633(9) 0.69738(4) 0.05130(18) Uani 1 d . . .
O1 O 0.3151(3) 0.2405(2) 0.64926(11) 0.0504(5) Uani 1 d . . .
H1 H 0.3753 0.2471 0.6003 0.061 Uiso 1 d R . .
O2 O 0.4156(3) 0.1752(3) 0.50992(12) 0.0728(6) Uani 1 d . . .
N1 N 0.2464(3) 0.1355(2) 0.81547(11) 0.0348(4) Uani 1 d . . .
N12 N 0.5184(3) 0.4232(3) 0.82036(11) 0.0373(5) Uani 1 d . . .
N32 N 0.3978(3) -0.0666(3) 0.73155(11) 0.0371(5) Uani 1 d . . .
C10 C 0.2792(4) 0.2708(3) 0.88760(14) 0.0442(6) Uani 1 d . . .
H10A H 0.3359 0.2452 0.9290 0.053 Uiso 1 calc R . .
H10B H 0.1630 0.2789 0.9024 0.053 Uiso 1 calc R . .
C11 C 0.4034(3) 0.4346(3) 0.87472(13) 0.0395(6) Uani 1 d . . .
C13 C 0.6322(4) 0.5650(3) 0.80621(16) 0.0465(6) Uani 1 d . . .
H13 H 0.7105 0.5576 0.7680 0.056 Uiso 1 calc R . .
C14 C 0.6377(4) 0.7209(4) 0.84596(17) 0.0534(7) Uani 1 d . . .
H14 H 0.7182 0.8171 0.8347 0.064 Uiso 1 calc R . .
C15 C 0.5228(4) 0.7325(4) 0.90244(17) 0.0550(7) Uani 1 d . . .
H15 H 0.5252 0.8368 0.9305 0.066 Uiso 1 calc R . .
C16 C 0.4046(4) 0.5887(3) 0.91698(15) 0.0504(7) Uani 1 d . . .
H16 H 0.3255 0.5943 0.9550 0.061 Uiso 1 calc R . .
C20 C 0.0969(3) 0.1380(3) 0.76300(14) 0.0394(6) Uani 1 d . . .
H20A H 0.1240 0.2523 0.7599 0.047 Uiso 1 calc R . .
H20B H -0.0185 0.1029 0.7854 0.047 Uiso 1 calc R . .
C21 C 0.0738(3) 0.0261(3) 0.68218(14) 0.0384(6) Uani 1 d . . .
C23 C 0.1762(4) -0.0221(4) 0.55387(14) 0.0450(6) Uani 1 d . . .
C24 C 0.0457(4) -0.1858(4) 0.53632(16) 0.0542(7) Uani 1 d . . .
H24 H 0.0380 -0.2567 0.4877 0.065 Uiso 1 calc R . .
C25 C -0.0710(4) -0.2463(4) 0.58751(17) 0.0541(7) Uani 1 d . . .
C26 C -0.0554(4) -0.1360(4) 0.66008(15) 0.0478(6) Uani 1 d . . .
H26 H -0.1358 -0.1734 0.6953 0.057 Uiso 1 calc R . .
C27 C 0.2955(5) 0.0364(5) 0.49830(17) 0.0629(8) Uani 1 d . . .
H27 H 0.2800 -0.0372 0.4497 0.075 Uiso 1 calc R . .
C28 C -0.2093(5) -0.4250(4) 0.5674(2) 0.0811(11) Uani 1 d . . .
H28A H -0.3310 -0.4246 0.5597 0.122 Uiso 1 calc R . .
H28B H -0.2026 -0.4750 0.6089 0.122 Uiso 1 calc R . .
H28C H -0.1818 -0.4887 0.5209 0.122 Uiso 1 calc R . .
C30 C 0.2018(4) -0.0302(3) 0.83159(15) 0.0429(6) Uani 1 d . . .
H30A H 0.0705 -0.0798 0.8344 0.051 Uiso 1 calc R . .
H30B H 0.2653 -0.0166 0.8810 0.051 Uiso 1 calc R . .
C31 C 0.2589(3) -0.1442(3) 0.76887(14) 0.0402(6) Uani 1 d . . .
C22 C 0.1890(3) 0.0838(3) 0.62803(14) 0.0394(6) Uani 1 d . . .
C33 C 0.4532(4) -0.1614(3) 0.67413(15) 0.0475(6) Uani 1 d . . .
H33 H 0.5488 -0.1091 0.6477 0.057 Uiso 1 calc R . .
C34 C 0.3725(5) -0.3340(4) 0.65316(18) 0.0615(8) Uani 1 d . . .
H34 H 0.4121 -0.3969 0.6126 0.074 Uiso 1 calc R . .
C35 C 0.2342(5) -0.4119(4) 0.6924(2) 0.0642(9) Uani 1 d . . .
H35 H 0.1798 -0.5284 0.6793 0.077 Uiso 1 calc R . .
C36 C 0.1761(4) -0.3165(3) 0.75131(17) 0.0529(7) Uani 1 d . . .
H36 H 0.0825 -0.3673 0.7789 0.063 Uiso 1 calc R . .
O2W O 0.9421(4) 0.1311(4) 1.01230(18) 0.1195(12) Uani 1 d . . .
H2WA H 0.8494 0.1164 0.9678 0.143 Uiso 1 d R . .
H2WB H 0.9951 0.2168 1.0301 0.143 Uiso 1 d R . .
O1W O 0.9365(12) 0.5538(9) 0.9389(6) 0.110(3) Uani 0.55 d P . .
O1W' O 0.9725(14) 0.4912(11) 0.9153(8) 0.109(3) Uani 0.45 d P . .

loop_
_atom_site_aniso_label
_atom_site_aniso_U_11
_atom_site_aniso_U_22
_atom_site_aniso_U_33
_atom_site_aniso_U_23
_atom_site_aniso_U_13
_atom_site_aniso_U_12
Cu1 0.03456(17) 0.03668(18) 0.03309(17) 0.00536(12) 0.00602(12) 0.01477(13)
Cl1 0.0681(5) 0.0517(4) 0.0503(4) 0.0074(3) -0.0155(3) 0.0227(4)
Cl2 0.0453(4) 0.0596(4) 0.0526(4) 0.0140(3) 0.0194(3) 0.0234(3)
O1 0.0540(11) 0.0467(11) 0.0471(10) 0.0101(9) 0.0118(9) 0.0154(9)
O2 0.0771(16) 0.0889(18) 0.0543(13) 0.0278(13) 0.0209(12) 0.0263(14)
N1 0.0394(11) 0.0364(11) 0.0299(10) 0.0075(8) 0.0089(8) 0.0161(9)
N12 0.0383(11) 0.0390(12) 0.0333(10) 0.0049(9) 0.0036(9) 0.0156(9)
N32 0.0404(11) 0.0400(12) 0.0330(10) 0.0067(9) 0.0010(9) 0.0190(9)
C10 0.0537(16) 0.0460(15) 0.0310(12) 0.0045(11) 0.0124(11) 0.0196(13)
C11 0.0432(14) 0.0436(14) 0.0305(12) 0.0042(11) 0.0006(10) 0.0182(12)
C13 0.0416(14) 0.0433(15) 0.0507(16) 0.0093(13) 0.0059(12) 0.0128(12)
C14 0.0509(16) 0.0387(15) 0.0637(18) 0.0082(13) -0.0003(14) 0.0117(13)
C15 0.0621(18) 0.0388(15) 0.0573(18) -0.0030(13) -0.0052(14) 0.0210(14)
C16 0.0571(17) 0.0496(17) 0.0411(14) -0.0021(13) 0.0068(12) 0.0244(14)
C20 0.0360(13) 0.0471(15) 0.0394(13) 0.0118(11) 0.0085(11) 0.0197(11)
C21 0.0362(13) 0.0471(15) 0.0356(13) 0.0072(11) 0.0015(10) 0.0224(12)
C23 0.0524(16) 0.0569(17) 0.0366(14) 0.0127(12) 0.0032(12) 0.0327(14)
C24 0.0678(19) 0.0582(18) 0.0402(15) -0.0004(13) -0.0080(14) 0.0364(16)
C25 0.0520(17) 0.0483(17) 0.0568(17) 0.0051(14) -0.0099(14) 0.0183(14)
C26 0.0420(15) 0.0550(17) 0.0473(15) 0.0120(13) -0.0024(12) 0.0199(13)
C27 0.078(2) 0.084(2) 0.0382(16) 0.0128(16) 0.0093(15) 0.046(2)
C28 0.080(2) 0.053(2) 0.088(3) 0.0014(18) -0.007(2) 0.0088(18)
C30 0.0466(15) 0.0414(15) 0.0404(14) 0.0141(12) 0.0099(11) 0.0133(12)
C31 0.0436(14) 0.0417(14) 0.0388(14) 0.0111(11) -0.0006(11) 0.0196(12)
C22 0.0418(14) 0.0437(15) 0.0394(13) 0.0113(11) 0.0008(11) 0.0235(12)
C33 0.0545(16) 0.0514(17) 0.0421(14) 0.0061(13) 0.0044(12) 0.0299(14)
C34 0.079(2) 0.0524(18) 0.0564(18) -0.0043(15) -0.0013(16) 0.0409(17)
C35 0.074(2) 0.0381(16) 0.078(2) 0.0056(15) -0.0120(18) 0.0244(15)
C36 0.0563(17) 0.0381(15) 0.0650(18) 0.0164(14) -0.0005(14) 0.0164(13)
O2W 0.096(2) 0.167(3) 0.110(2) 0.087(2) -0.0098(17) 0.032(2)
O1W 0.085(5) 0.059(5) 0.148(7) -0.007(4) -0.037(5) 0.006(3)
O1W' 0.066(4) 0.057(6) 0.181(10) 0.003(6) -0.012(5) 0.015(4)

loop_
_atom_type_symbol
_atom_type_description
_atom_type_scat_dispersion_real
_atom_type_scat_dispersion_imag
_atom_type_scat_source
C C 0.0033 0.0016 'International Tables Vol C Tables 4.2.6.8 and 6.1.1.4'
H H 0.0000 0.0000 'International Tables Vol C Tables 4.2.6.8 and 6.1.1.4'
N N 0.0061 0.0033 'International Tables Vol C Tables 4.2.6.8 and 6.1.1.4'
O O 0.0106 0.0060 'International Tables Vol C Tables 4.2.6.8 and 6.1.1.4'
Cl Cl 0.1484 0.1585 'International Tables Vol C Tables 4.2.6.8 and 6.1.1.4'
Cu Cu 0.3201 1.2651 'International Tables Vol C Tables 4.2.6.8 and 6.1.1.4'

loop_
_geom_angle_atom_site_label_1
_geom_angle_atom_site_label_2
_geom_angle_atom_site_label_3
_geom_angle
_geom_angle_site_symmetry_1
_geom_angle_site_symmetry_3
_geom_angle_publ_flag
N12 Cu1 N32 162.26(8) . . y
N12 Cu1 N1 81.16(8) . . y
N32 Cu1 N1 81.24(8) . . y
N12 Cu1 Cl2 97.62(7) . . y
N32 Cu1 Cl2 98.87(7) . . y
N1 Cu1 Cl2 165.48(6) . . y
N12 Cu1 Cl1 94.02(7) . . y
N32 Cu1 Cl1 89.39(7) . . y
N1 Cu1 Cl1 94.06(6) . . y
Cl2 Cu1 Cl1 100.46(3) . . y
N12 Cu1 O1 80.93(7) . . y
N32 Cu1 O1 95.10(7) . . y
N1 Cu1 O1 84.11(7) . . y
Cl2 Cu1 O1 81.41(5) . . y
Cl1 Cu1 O1 174.83(4) . . y
C22 O1 Cu1 94.98(14) . . y
C30 N1 C10 111.55(19) . . ?
C30 N1 C20 111.9(2) . . ?
C10 N1 C20 108.78(19) . . ?
C30 N1 Cu1 105.52(14) . . ?
C10 N1 Cu1 105.07(15) . . ?
C20 N1 Cu1 113.83(14) . . ?
C13 N12 C11 118.4(2) . . ?
C13 N12 Cu1 128.11(17) . . ?
C11 N12 Cu1 113.48(17) . . ?
C33 N32 C31 118.3(2) . . ?
C33 N32 Cu1 127.99(19) . . ?
C31 N32 Cu1 113.75(16) . . ?
N1 C10 C11 109.34(19) . . ?
N12 C11 C16 121.4(2) . . ?
N12 C11 C10 115.7(2) . . ?
C16 C11 C10 122.9(2) . . ?
N12 C13 C14 122.5(3) . . ?
C15 C14 C13 119.0(3) . . ?
C16 C15 C14 119.1(3) . . ?
C15 C16 C11 119.5(3) . . ?
N1 C20 C21 113.61(19) . . ?
C26 C21 C22 118.0(2) . . ?
C26 C21 C20 122.2(2) . . ?
C22 C21 C20 119.8(2) . . ?
C24 C23 C22 118.3(3) . . ?
C24 C23 C27 121.1(3) . . ?
C22 C23 C27 120.7(3) . . ?
C25 C24 C23 122.9(3) . . ?
C24 C25 C26 116.9(3) . . ?
C24 C25 C28 121.9(3) . . ?
C26 C25 C28 121.3(3) . . ?
C21 C26 C25 123.3(3) . . ?
O2 C27 C23 124.9(3) . . ?
N1 C30 C31 110.08(19) . . ?
N32 C31 C36 122.2(2) . . ?
N32 C31 C30 115.4(2) . . ?
C36 C31 C30 122.4(2) . . ?
O1 C22 C21 118.3(2) . . ?
O1 C22 C23 121.2(2) . . ?
C21 C22 C23 120.5(2) . . ?
N32 C33 C34 121.9(3) . . ?
C35 C34 C33 119.5(3) . . ?
C34 C35 C36 119.3(3) . . ?
C35 C36 C31 118.9(3) . . ?

loop_
_geom_bond_atom_site_label_1
_geom_bond_atom_site_label_2
_geom_bond_distance
_geom_bond_site_symmetry_2
_geom_bond_publ_flag
Cu1 N12 2.014(2) . y
Cu1 N32 2.018(2) . y
Cu1 N1 2.068(2) . y
Cu1 Cl2 2.2628(10) . y
Cu1 Cl1 2.6047(10) . y
Cu1 O1 2.822(2) . y
O1 C22 1.343(3) . ?
O2 C27 1.219(4) . ?
N1 C30 1.478(3) . ?
N1 C10 1.482(3) . ?
N1 C20 1.500(3) . ?
N12 C13 1.339(3) . ?
N12 C11 1.343(3) . ?
N32 C33 1.341(3) . ?
N32 C31 1.345(3) . ?
C10 C11 1.504(4) . ?
C11 C16 1.384(4) . ?
C13 C14 1.374(4) . ?
C14 C15 1.371(4) . ?
C15 C16 1.367(4) . ?
C20 C21 1.513(3) . ?
C21 C26 1.385(4) . ?
C21 C22 1.396(4) . ?
C23 C24 1.400(4) . ?
C23 C22 1.409(4) . ?
C23 C27 1.434(4) . ?
C24 C25 1.368(4) . ?
C25 C26 1.400(4) . ?
C25 C28 1.516(4) . ?
C30 C31 1.503(3) . ?
C31 C36 1.378(4) . ?
C33 C34 1.378(4) . ?
C34 C35 1.365(5) . ?
C35 C36 1.373(4) . ?
O1W O1W' 0.750(9) . ?

loop_
_geom_hbond_atom_site_label_D
_geom_hbond_atom_site_label_H
_geom_hbond_atom_site_label_A
_geom_hbond_distance_DH
_geom_hbond_distance_HA
_geom_hbond_distance_DA
_geom_hbond_angle_DHA
_geom_hbond_site_symmetry_A
_geom_hbond_publ_flag
O1 H1 O2 1.00 1.67 2.620(3) 156.1 . y
O2W H2WA Cl1 1.02 2.16 3.156(3) 163.1 . y
O2W H2WB O1W 0.71 1.84 2.518(8) 160.3 2_767 y
O2W H2WB O1W' 0.71 2.44 3.091(9) 152.4 2_767 y
